data_1523388
loop_
_publ_author_name
'Charbonnel, M.'
'Belin, C.'

_publ_section_title
;
 Synthesis and crystal structure of the new nonstoichiometric phase Li3
 Na5 Ga19.56
;
_journal_name_full 'Nouveau Journal de Chimie'
_journal_page_first 595
_journal_page_last 599
_journal_volume 8
_journal_year 1984
_chemical_formula_sum 'Ga19.56 Li3 Na5'
_space_group_IT_number 69
_symmetry_space_group_name_Hall '-F 2 2'
_symmetry_space_group_name_H-M 'F m m m'
_cell_angle_alpha 90
_cell_angle_beta 90
_cell_angle_gamma 90
_cell_formula_units_Z 32
_cell_length_a 24.666
_cell_length_b 15.974
_cell_length_c 45.271
_cell_volume 17837.439
_citation_journal_id_ASTM NJCHD4
_cod_data_source_file Charbonnel_NJCHD4_1984_199.cif
_cod_data_source_block Ga19.56Li3Na5
_cod_original_cell_volume 17837.44
_cod_database_code 1523388

loop_
_symmetry_equiv_pos_as_xyz
x,y,z
-x,-y,z
x,-y,-z
-x,y,-z
-x,-y,-z
x,y,-z
-x,y,z
x,-y,z
x,y+1/2,z+1/2
-x,-y+1/2,z+1/2
x,-y+1/2,-z+1/2
-x,y+1/2,-z+1/2
-x,-y+1/2,-z+1/2
x,y+1/2,-z+1/2
-x,y+1/2,z+1/2
x,-y+1/2,z+1/2
x+1/2,y,z+1/2
-x+1/2,-y,z+1/2
x+1/2,-y,-z+1/2
-x+1/2,y,-z+1/2
-x+1/2,-y,-z+1/2
x+1/2,y,-z+1/2
-x+1/2,y,z+1/2
x+1/2,-y,z+1/2
x+1/2,y+1/2,z
-x+1/2,-y+1/2,z
x+1/2,-y+1/2,-z
-x+1/2,y+1/2,-z
-x+1/2,-y+1/2,-z
x+1/2,y+1/2,-z
-x+1/2,y+1/2,z
x+1/2,-y+1/2,z

loop_
_atom_site_label
_atom_site_type_symbol
_atom_site_fract_x
_atom_site_fract_y
_atom_site_fract_z
_atom_site_occupancy
_atom_site_U_iso_or_equiv
Ga11 Ga 0.0505 0 0.6347 1 0.0
Ga22 Ga 0.6056 0.5847 0.6757 1 0.0
Ga3 Ga 0 0.1286 0.5394 1 0.0
Ga18 Ga 0.2338 0.9165 0 0.442 0.0
Ga9 Ga 0.2655 0 0.7231 1 0.0
Ga27 Ga 0.5929 0.8197 0.7302 1 0.0
Ga16 Ga 0.1717 0.6665 0 1 0.0
Ga19 Ga 0.6716 0.8124 0.5296 1 0.0
Ga12 Ga 0.1969 0 0.6823 1 0.0
Na6 Na 0.6939 0.6715 0.724 1 0.0
Ga23 Ga 0.6989 0.6342 0.659 1 0.0
Ga13 Ga 0.9504 0 0.5448 1 0.0
Ga26 Ga 0.556 0.7673 0.6057 1 0.0
Na7 Na 0.6135 0.7807 0.6676 1 0.0
Ga30 Ga 0.5943 0.9182 0.6182 0.534 0.0
Na3 Na 0.5671 0 0.6874 1 0.0
Ga2 Ga 0.25 0.25 0.6738 1 0.0
Ga29 Ga 0.686 0.8689 0.7027 1 0.0
Ga14 Ga 0.1099 0 0.5885 1 0.0
Ga4 Ga 0 0.5855 0.7423 1 0.0
Li3 Li 0.178 0 0.538 1 0.0
Ga24 Ga 0.6054 0.6346 0.6194 1 0.0
Li5 Li 0.608 0.673 0.558 1 0.0
Ga1 Ga 0 0 0.1219 1 0.0
Ga20 Ga 0.7285 0.6709 0.5485 1 0.0
Ga17 Ga 0.9137 0.5804 0 1 0.0
Na2 Na 0 0 0.6985 1 0.0
Ga10 Ga 0.4462 0 0.5715 1 0.0
Na8 Na 0.6928 0.7987 0.6062 1 0.0
Na4 Na 0.6858 0 0.5657 1 0.0
Li2 Li 0 0.098 0.585 1 0.0
Na5 Na 0.1233 0 0.7433 1 0.0
Li1 Li 0 0.168 0.655 1 0.0
Na1 Na 0.1084 0 0 1 0.0
Ga8 Ga 0 0.4115 0.5302 0.601 0.0
Ga21 Ga 0.6978 0.5836 0.5935 1 0.0
Ga15 Ga 0.2498 0 0.631 0.468 0.0
Ga6 Ga 0 0.3534 0.6442 1 0.0
Ga7 Ga 0 0.2664 0.5555 1 0.0
Ga5 Ga 0 0.3082 0.6981 1 0.0
Ga28 Ga 0.5547 0.8318 0.7844 1 0.0
Ga25 Ga 0.9105 0.645 0.5599 1 0.0
Li4 Li 0.078 0.777 0 1 0.0
